data_1563019
loop_
_publ_author_name
'Sun, Wei'
'Huang, Ya-Xi'
'Pan, Yuanming'
'Mi, Jin-Xiao'

_publ_section_title
;
 Investigation on pseudosymmetry, twinning and disorder in crystal
 structure determinations: Ba(H2O)M2III[PO3(OH)]4 (M=Fe, V) as examples
;
_journal_name_full 'Journal of Solid State Chemistry'
_journal_page_first 89
_journal_page_last 96
_journal_paper_doi 10.1016/j.jssc.2011.12.043
_journal_volume 187
_journal_year 2012
_chemical_formula_sum 'Ba Fe2 H6 O17 P4'
_chemical_formula_weight 650.97
_space_group_IT_number 14
_space_group_name_Hall '-P 2ybc'
_space_group_name_H-M_alt 'P 1 21/c 1'
_symmetry_cell_setting monoclinic
_symmetry_space_group_name_Hall '-P 2ybc'
_symmetry_space_group_name_H-M 'P 1 21/c 1'
_atom_sites_solution_hydrogens difmap
_atom_sites_solution_primary direct
_atom_sites_solution_secondary difmap
_cell_angle_alpha 90.00
_cell_angle_beta 117.498(3)
_cell_angle_gamma 90.00
_cell_formula_units_Z 2
_cell_length_a 9.4956(16)
_cell_length_b 7.8990(14)
_cell_length_c 9.4444(16)
_cell_measurement_reflns_used 5303
_cell_measurement_temperature 173(2)
_cell_measurement_theta_max 28.31
_cell_measurement_theta_min 2.42
_cell_volume 628.36(19)
_computing_cell_refinement 'SAINT (Bruker, 2001)'
_computing_data_collection 'SMART (Bruker, 2001)'
_computing_data_reduction 'SAINT (Bruker, 2001)'
_computing_molecular_graphics 'DIAMOND (Brandenburg, 2011) & ATOMS (Dowty, 2004)'
_computing_publication_material 'SHELXL-97 (Sheldrick, 2008)'
_computing_structure_refinement 'SHELXL-97 (Sheldrick, 2008)'
_computing_structure_solution 'SHELXS-97 (Sheldrick, 2008)'
_diffrn_ambient_temperature 173(2)
_diffrn_measured_fraction_theta_full 1.0
_diffrn_measured_fraction_theta_max 1.0
_diffrn_measurement_device_type 'Bruker SMART APEX CCD area-detector diffractometer'
_diffrn_measurement_method '1800 images,\f = 0, 90, 180\%, \c = 54.74\%, \D\w=0.3\%, Exp time: 15 s.'
_diffrn_radiation_monochromator graphite
_diffrn_radiation_source 'fine-focus sealed tube'
_diffrn_radiation_type MoK\a
_diffrn_radiation_wavelength 0.71073
_diffrn_reflns_av_R_equivalents 0.0387
_diffrn_reflns_av_sigmaI/netI 0.0387
_diffrn_reflns_limit_h_max 12
_diffrn_reflns_limit_h_min -12
_diffrn_reflns_limit_k_max 10
_diffrn_reflns_limit_k_min -10
_diffrn_reflns_limit_l_max 12
_diffrn_reflns_limit_l_min -12
_diffrn_reflns_number 5303
_diffrn_reflns_theta_full 28.31
_diffrn_reflns_theta_max 28.31
_diffrn_reflns_theta_min 2.42
_diffrn_standards_decay_% .
_diffrn_standards_interval_count .
_diffrn_standards_interval_time .
_diffrn_standards_number 0
_exptl_absorpt_coefficient_mu 5.992
_exptl_absorpt_correction_T_max 0.4668
_exptl_absorpt_correction_T_min 0.4668
_exptl_absorpt_correction_type multi-scan
_exptl_absorpt_process_details 'SADABS (Bruker, 2001)'
_exptl_crystal_colour yellow
_exptl_crystal_density_diffrn 3.441
_exptl_crystal_density_method 'not measured'
_exptl_crystal_description rhombic
_exptl_crystal_F_000 620
_exptl_crystal_size_max 0.15
_exptl_crystal_size_mid 0.15
_exptl_crystal_size_min 0.15
_refine_diff_density_max 1.689
_refine_diff_density_min -1.073
_refine_diff_density_rms 0.191
_refine_ls_extinction_method none
_refine_ls_goodness_of_fit_ref 1.002
_refine_ls_hydrogen_treatment constr
_refine_ls_matrix_type full
_refine_ls_number_parameters 111
_refine_ls_number_reflns 1530
_refine_ls_number_restraints 6
_refine_ls_restrained_S_all 1.006
_refine_ls_R_factor_all 0.0372
_refine_ls_R_factor_gt 0.0369
_refine_ls_shift/su_max 0.000
_refine_ls_shift/su_mean 0.000
_refine_ls_structure_factor_coef Fsqd
_refine_ls_weighting_details 'calc w=1/[\s^2^(Fo^2^)+(0.0643P)^2^+2.4220P] where P=(Fo^2^+2Fc^2^)/3'
_refine_ls_weighting_scheme calc
_refine_ls_wR_factor_gt 0.0966
_refine_ls_wR_factor_ref 0.0973
_reflns_number_gt 1521
_reflns_number_total 1530
_reflns_threshold_expression >2sigma(I)
_cod_data_source_file JSSC-2012-187-89.cif
_cod_data_source_block fe_n
_cod_depositor_comments
;
The following automatic conversions were performed:

data item '_exptl_absorpt_correction_type' value 'Multi-scan' was
changed to 'multi-scan' in accordance with the built-in table derived
from the CIF Core dictionary named 'cif_core.dic' version 2.4.5 last
updated on 2014-11-21.

Automatic conversion script
Id: cif_fix_values 8369 2020-08-20 11:38:08Z andrius 
;
_cod_original_sg_symbol_H-M P21/c
_cod_database_code 1563019

loop_
_symmetry_equiv_pos_as_xyz
'x, y, z'
'-x, y+1/2, -z+1/2'
'-x, -y, -z'
'x, -y-1/2, z-1/2'

loop_
_atom_site_label
_atom_site_type_symbol
_atom_site_fract_x
_atom_site_fract_y
_atom_site_fract_z
_atom_site_U_iso_or_equiv
_atom_site_adp_type
_atom_site_occupancy
_atom_site_symmetry_multiplicity
_atom_site_calc_flag
_atom_site_refinement_flags
_atom_site_disorder_assembly
_atom_site_disorder_group
Ba1 Ba 0.85371(7) 0.37778(8) 0.42129(7) 0.01692(18) Uani 0.50 1 d P . .
OW1 O 0.85371(7) 0.37778(8) 0.42129(7) 0.01692(18) Uani 0.50 1 d P . .
Fe1 Fe 0.25421(8) 0.11677(9) 0.48780(8) 0.00722(18) Uani 1 1 d . . .
P1 P 0.09017(15) 0.06632(15) 0.72829(15) 0.0071(3) Uani 1 1 d . . .
P2 P 0.48297(16) 0.18629(15) 0.32131(16) 0.0076(3) Uani 1 1 d . . .
O1 O 0.1245(5) 0.1463(5) 0.6020(5) 0.0151(8) Uani 1 1 d . . .
O2 O 0.1478(5) 0.1723(5) 0.8786(5) 0.0137(8) Uani 1 1 d . . .
O3 O 0.3580(4) 0.0856(4) 0.3458(4) 0.0089(7) Uani 1 1 d . . .
O4 O 0.6411(4) 0.0909(5) 0.3831(5) 0.0118(7) Uani 1 1 d . . .
O5 O 0.9122(5) 0.4661(5) 0.1664(5) 0.0150(8) Uani 1 1 d . . .
O6 O 0.4311(4) 0.2370(5) 0.1481(4) 0.0106(7) Uani 1 1 d . . .
O7 O 0.5185(5) 0.3581(5) 0.4180(5) 0.0144(8) Uani 1 1 d . . .
O8 O 0.8230(5) 0.1084(5) 0.2238(5) 0.0172(8) Uani 1 1 d U . .
H1 H 0.4674 0.3647 0.4736 0.04(2) Uiso 1 1 d . . .
H2 H 0.7346 0.1531 0.1435 0.050 Uiso 1 1 d . . .

loop_
_atom_site_aniso_label
_atom_site_aniso_U_11
_atom_site_aniso_U_22
_atom_site_aniso_U_33
_atom_site_aniso_U_23
_atom_site_aniso_U_13
_atom_site_aniso_U_12
Ba1 0.0185(3) 0.0182(3) 0.0192(3) 0.0020(2) 0.0131(3) 0.0018(2)
OW1 0.0185(3) 0.0182(3) 0.0192(3) 0.0020(2) 0.0131(3) 0.0018(2)
Fe1 0.0067(4) 0.0060(3) 0.0105(4) 0.0000(3) 0.0053(3) -0.0002(3)
P1 0.0070(6) 0.0051(5) 0.0101(6) -0.0004(5) 0.0048(5) -0.0004(4)
P2 0.0071(6) 0.0057(5) 0.0118(6) 0.0019(5) 0.0059(5) 0.0014(4)
O1 0.020(2) 0.0151(18) 0.018(2) 0.0013(16) 0.0154(18) -0.0015(15)
O2 0.0160(19) 0.0141(17) 0.0146(19) -0.0044(15) 0.0102(16) -0.0060(15)
O3 0.0101(16) 0.0059(15) 0.0106(18) -0.0015(13) 0.0047(14) -0.0023(14)
O4 0.0084(17) 0.0097(15) 0.0190(19) 0.0034(15) 0.0078(15) 0.0012(14)
O5 0.0084(17) 0.0175(18) 0.021(2) 0.0092(16) 0.0086(16) 0.0067(15)
O6 0.0117(17) 0.0094(16) 0.0122(18) 0.0023(14) 0.0070(15) 0.0047(14)
O7 0.0192(19) 0.0096(16) 0.0155(18) -0.0033(15) 0.0089(15) -0.0031(14)
O8 0.0168(16) 0.0078(15) 0.0198(17) 0.0008(13) 0.0023(13) 0.0055(14)

loop_
_atom_type_symbol
_atom_type_description
_atom_type_scat_dispersion_real
_atom_type_scat_dispersion_imag
_atom_type_scat_source
O O 0.0106 0.0060 'International Tables Vol C Tables 4.2.6.8 and 6.1.1.4'
P P 0.1023 0.0942 'International Tables Vol C Tables 4.2.6.8 and 6.1.1.4'
Fe Fe 0.3463 0.8444 'International Tables Vol C Tables 4.2.6.8 and 6.1.1.4'
Ba Ba -0.3244 2.2819 'International Tables Vol C Tables 4.2.6.8 and 6.1.1.4'
H H 0.0000 0.0000 'International Tables Vol C Tables 4.2.6.8 and 6.1.1.4'

loop_
_geom_angle_atom_site_label_1
_geom_angle_atom_site_label_2
_geom_angle_atom_site_label_3
_geom_angle
_geom_angle_site_symmetry_1
_geom_angle_site_symmetry_3
O8 Ba1 O5 67.10(12) . .
O8 Ba1 O3 91.96(11) . 2_655
O5 Ba1 O3 56.22(10) . 2_655
O8 Ba1 O4 58.01(12) . .
O5 Ba1 O4 118.93(12) . .
O3 Ba1 O4 99.69(10) 2_655 .
O8 Ba1 O1 72.94(11) . 1_655
O5 Ba1 O1 100.65(10) . 1_655
O3 Ba1 O1 156.47(10) 2_655 1_655
O4 Ba1 O1 87.67(11) . 1_655
O8 Ba1 O2 174.36(12) . 2_656
O5 Ba1 O2 114.16(11) . 2_656
O3 Ba1 O2 84.61(11) 2_655 2_656
O4 Ba1 O2 118.12(10) . 2_656
O1 Ba1 O2 111.71(11) 1_655 2_656
O8 Ba1 O8 130.19(8) . 4_566
O5 Ba1 O8 162.60(11) . 4_566
O3 Ba1 O8 118.27(10) 2_655 4_566
O4 Ba1 O8 77.43(10) . 4_566
O1 Ba1 O8 85.08(10) 1_655 4_566
O2 Ba1 O8 48.88(10) 2_656 4_566
O8 Ba1 O2 67.95(12) . 4_665
O5 Ba1 O2 49.88(11) . 4_665
O3 Ba1 O2 105.65(10) 2_655 4_665
O4 Ba1 O2 120.38(11) . 4_665
O1 Ba1 O2 52.31(10) 1_655 4_665
O2 Ba1 O2 117.28(7) 2_656 4_665
O8 Ba1 O2 129.21(10) 4_566 4_665
O8 Ba1 OW1 126.16(9) . 3_766
O5 Ba1 OW1 76.70(9) . 3_766
O3 Ba1 OW1 99.80(8) 2_655 3_766
O4 Ba1 OW1 159.86(8) . 3_766
O1 Ba1 OW1 76.36(9) 1_655 3_766
O2 Ba1 OW1 59.03(8) 2_656 3_766
O8 Ba1 OW1 88.89(7) 4_566 3_766
O2 Ba1 OW1 58.26(8) 4_665 3_766
O8 Ba1 Ba1 126.16(9) . 3_766
O5 Ba1 Ba1 76.70(9) . 3_766
O3 Ba1 Ba1 99.80(8) 2_655 3_766
O4 Ba1 Ba1 159.86(8) . 3_766
O1 Ba1 Ba1 76.36(9) 1_655 3_766
O2 Ba1 Ba1 59.03(8) 2_656 3_766
O8 Ba1 Ba1 88.89(7) 4_566 3_766
O2 Ba1 Ba1 58.26(8) 4_665 3_766
OW1 Ba1 Ba1 0.00(3) 3_766 3_766
O8 Ba1 O7 99.40(11) . .
O5 Ba1 O7 126.94(11) . .
O3 Ba1 O7 74.33(10) 2_655 .
O4 Ba1 O7 48.17(9) . .
O1 Ba1 O7 125.04(10) 1_655 .
O2 Ba1 O7 75.38(10) 2_656 .
O8 Ba1 O7 58.24(10) 4_566 .
O2 Ba1 O7 167.34(10) 4_665 .
OW1 Ba1 O7 134.40(7) 3_766 .
Ba1 Ba1 O7 134.40(7) 3_766 .
O8 Ba1 P1 155.10(9) . 2_656
O5 Ba1 P1 135.73(9) . 2_656
O3 Ba1 P1 109.20(8) 2_655 2_656
O4 Ba1 P1 104.13(8) . 2_656
O1 Ba1 P1 90.29(8) 1_655 2_656
O2 Ba1 P1 26.11(7) 2_656 2_656
O8 Ba1 P1 27.03(7) 4_566 2_656
O2 Ba1 P1 116.26(8) 4_665 2_656
OW1 Ba1 P1 64.38(3) 3_766 2_656
Ba1 Ba1 P1 64.38(3) 3_766 2_656
O7 Ba1 P1 74.90(7) . 2_656
O8 Ba1 H2 17.96(8) . .
O5 Ba1 H2 61.84(9) . .
O3 Ba1 H2 74.81(7) 2_655 .
O4 Ba1 H2 57.60(8) . .
O1 Ba1 H2 90.90(8) 1_655 .
O2 Ba1 H2 157.20(8) 2_656 .
O8 Ba1 H2 134.99(7) 4_566 .
O2 Ba1 H2 78.45(8) 4_665 .
OW1 Ba1 H2 133.54(3) 3_766 .
Ba1 Ba1 H2 133.54(3) 3_766 .
O7 Ba1 H2 89.47(7) . .
P1 Ba1 H2 161.62(3) 2_656 .
O2 Fe1 O5 94.65(18) 4_565 2_645
O2 Fe1 O1 83.62(16) 4_565 .
O5 Fe1 O1 89.18(17) 2_645 .
O2 Fe1 O4 174.42(14) 4_565 3_656
O5 Fe1 O4 87.64(17) 2_645 3_656
O1 Fe1 O4 91.33(16) . 3_656
O2 Fe1 O3 92.56(15) 4_565 .
O5 Fe1 O3 84.62(15) 2_645 .
O1 Fe1 O3 172.44(17) . .
O4 Fe1 O3 92.72(15) 3_656 .
O2 Fe1 O6 87.53(16) 4_565 4_566
O5 Fe1 O6 177.62(16) 2_645 4_566
O1 Fe1 O6 92.01(17) . 4_566
O4 Fe1 O6 90.27(16) 3_656 4_566
O3 Fe1 O6 94.35(14) . 4_566
O1 P1 O2 113.0(2) . .
O1 P1 O5 111.7(2) . 4_466
O2 P1 O5 107.9(2) . 4_466
O1 P1 O8 108.7(2) . 3_656
O2 P1 O8 107.6(2) . 3_656
O5 P1 O8 107.7(2) 4_466 3_656
O1 P1 Ba1 161.07(18) . 2_646
O2 P1 Ba1 60.63(15) . 2_646
O5 P1 Ba1 87.03(17) 4_466 2_646
O8 P1 Ba1 60.83(16) 3_656 2_646
O1 P1 Ba1 141.15(16) . 4_466
O2 P1 Ba1 59.06(15) . 4_466
O5 P1 Ba1 50.40(16) 4_466 4_466
O8 P1 Ba1 109.81(17) 3_656 4_466
Ba1 P1 Ba1 53.64(3) 2_646 4_466
O1 P1 Ba1 51.19(16) . 1_455
O2 P1 Ba1 101.19(16) . 1_455
O5 P1 Ba1 69.29(17) 4_466 1_455
O8 P1 Ba1 150.25(16) 3_656 1_455
Ba1 P1 Ba1 144.73(4) 2_646 1_455
Ba1 P1 Ba1 91.21(3) 4_466 1_455
O6 P2 O3 114.1(2) . .
O6 P2 O4 108.1(2) . .
O3 P2 O4 112.2(2) . .
O6 P2 O7 105.7(2) . .
O3 P2 O7 109.4(2) . .
O4 P2 O7 106.9(2) . .
O6 P2 Ba1 87.86(15) . .
O3 P2 Ba1 157.94(16) . .
O4 P2 Ba1 55.22(14) . .
O7 P2 Ba1 63.79(15) . .
P1 O1 Fe1 142.3(3) . .
P1 O1 Ba1 105.43(19) . 1_455
Fe1 O1 Ba1 110.43(16) . 1_455
P1 O2 Fe1 146.3(2) . 4_566
P1 O2 Ba1 93.26(17) . 2_646
Fe1 O2 Ba1 118.36(16) 4_566 2_646
P1 O2 Ba1 95.51(18) . 4_466
Fe1 O2 Ba1 108.76(15) 4_566 4_466
Ba1 O2 Ba1 62.72(7) 2_646 4_466
P2 O3 Fe1 133.5(2) . .
P2 O3 Ba1 115.90(19) . 2_645
Fe1 O3 Ba1 107.02(14) . 2_645
P2 O4 Fe1 138.9(2) . 3_656
P2 O4 Ba1 99.43(18) . .
Fe1 O4 Ba1 115.75(15) 3_656 .
P1 O5 Fe1 138.3(2) 4_665 2_655
P1 O5 Ba1 104.6(2) 4_665 .
Fe1 O5 Ba1 112.03(15) 2_655 .
P2 O6 Fe1 134.1(2) . 4_565
P2 O7 Ba1 89.62(16) . .
P2 O7 H1 112 . .
Ba1 O7 H1 146.3(3) . .
P1 O8 Ba1 127.5(2) 3_656 .
P1 O8 Ba1 92.14(18) 3_656 4_565
Ba1 O8 Ba1 126.11(14) . 4_565
P1 O8 H2 138.5(4) 3_656 .
Ba1 O8 H2 91.9(3) . .
Ba1 O8 H2 69.4(3) 4_565 .

loop_
_geom_bond_atom_site_label_1
_geom_bond_atom_site_label_2
_geom_bond_distance
_geom_bond_site_symmetry_2
Ba1 O8 2.755(4) .
Ba1 O5 2.797(4) .
Ba1 O3 2.901(4) 2_655
Ba1 O4 2.944(4) .
Ba1 O1 2.969(4) 1_655
Ba1 O2 3.002(4) 2_656
Ba1 O8 3.005(4) 4_566
Ba1 O2 3.027(4) 4_665
Ba1 OW1 3.1374(13) 3_766
Ba1 Ba1 3.1374(13) 3_766
Ba1 O7 3.172(4) .
Ba1 P1 3.4389(15) 2_656
Ba1 H2 2.9277(7) .
Fe1 O2 1.974(4) 4_565
Fe1 O5 1.978(4) 2_645
Fe1 O1 1.991(4) .
Fe1 O4 2.012(4) 3_656
Fe1 O3 2.013(4) .
Fe1 O6 2.025(4) 4_566
P1 O1 1.512(4) .
P1 O2 1.516(4) .
P1 O5 1.533(4) 4_466
P1 O8 1.564(4) 3_656
P2 O6 1.528(4) .
P2 O3 1.532(4) .
P2 O4 1.534(4) .
P2 O7 1.583(4) .
O1 Ba1 2.969(4) 1_455
O2 Fe1 1.974(4) 4_566
O2 Ba1 3.002(4) 2_646
O2 Ba1 3.027(4) 4_466
O3 Ba1 2.901(4) 2_645
O4 Fe1 2.012(4) 3_656
O5 P1 1.533(4) 4_665
O5 Fe1 1.978(4) 2_655
O6 Fe1 2.025(4) 4_565
O7 H1 0.87 .
O8 P1 1.564(4) 3_656
O8 Ba1 3.005(4) 4_565
O8 H2 0.90 .

loop_
_geom_hbond_atom_site_label_D
_geom_hbond_atom_site_label_H
_geom_hbond_atom_site_label_A
_geom_hbond_distance_DH
_geom_hbond_distance_HA
_geom_hbond_distance_DA
_geom_hbond_angle_DHA
_geom_hbond_site_symmetry_A
O7 H1 O6 0.87 2.00 2.764(5) 146.4(3) 4_566
O7 H1 O7 0.87 2.39 2.837(7) 112.2(2) 3_666
O8 H2 O7 0.90 2.17 3.010(5) 153.9(3) 4_565
